data_4067022
loop_
_publ_author_name
'Schnurr, Anna'
'Vitze, Hannes'
'Bolte, Michael'
'Lerner, Hans-Wolfram'
'Wagner, Matthias'

_publ_section_title
;
 Rigid, Fluoroarene-Containing Phosphonium Borates and Boranes: Syntheses
 and Reactivity Studies
;
_journal_issue 22
_journal_name_full Organometallics
_journal_page_first 6012
_journal_paper_doi 10.1021/om100776k
_journal_volume 29
_journal_year 2010
_chemical_formula_moiety 'C22 H20 B F12 O3 P S'
_chemical_formula_sum 'C22 H20 B F12 O3 P S'
_chemical_formula_weight 634.22
_chemical_name_systematic ?
_space_group_IT_number 14
_symmetry_cell_setting monoclinic
_symmetry_space_group_name_Hall '-P 2yn'
_symmetry_space_group_name_H-M 'P 1 21/n 1'
_atom_sites_solution_hydrogens geom
_atom_sites_solution_primary direct
_atom_sites_solution_secondary difmap
_audit_creation_method SHELXL-97
_cell_angle_alpha 90.00
_cell_angle_beta 92.259(5)
_cell_angle_gamma 90.00
_cell_formula_units_Z 4
_cell_length_a 10.8970(7)
_cell_length_b 14.7165(7)
_cell_length_c 16.2526(10)
_cell_measurement_reflns_used 14975
_cell_measurement_temperature 173(2)
_cell_measurement_theta_max 26.0
_cell_measurement_theta_min 3.2
_cell_volume 2604.3(3)
_computing_cell_refinement 'X-Area (Stoe & Cie, 2001)'
_computing_data_collection 'X-Area (Stoe & Cie, 2001)'
_computing_data_reduction 'X-Area (Stoe & Cie, 2001)'
_computing_molecular_graphics 'XP in SHELXTL-Plus (Sheldrick, 1991)'
_computing_publication_material SHELXL97
_computing_structure_refinement 'SHELXL97 (Sheldrick, 2008) '
_computing_structure_solution 'SHELXS97 (Sheldrick, 2008) '
_diffrn_ambient_temperature 173(2)
_diffrn_measured_fraction_theta_full 0.998
_diffrn_measured_fraction_theta_max 0.993
_diffrn_measurement_device_type 'STOE IPDS II two-circle-diffractometer'
_diffrn_measurement_method \w
_diffrn_radiation_monochromator graphite
_diffrn_radiation_source 'fine-focus sealed tube'
_diffrn_radiation_type MoK\a
_diffrn_radiation_wavelength 0.71073
_diffrn_reflns_av_R_equivalents 0.0855
_diffrn_reflns_av_sigmaI/netI 0.0592
_diffrn_reflns_limit_h_max 13
_diffrn_reflns_limit_h_min -12
_diffrn_reflns_limit_k_max 17
_diffrn_reflns_limit_k_min -17
_diffrn_reflns_limit_l_max 19
_diffrn_reflns_limit_l_min -19
_diffrn_reflns_number 28528
_diffrn_reflns_theta_full 25.00
_diffrn_reflns_theta_max 25.63
_diffrn_reflns_theta_min 3.34
_diffrn_standards_number 0
_exptl_absorpt_coefficient_mu 0.296
_exptl_absorpt_correction_T_max 0.9513
_exptl_absorpt_correction_T_min 0.9377
_exptl_absorpt_correction_type multi-scan
_exptl_absorpt_process_details 'MULABS (Spek, 2003; Blessing, 1995)'
_exptl_crystal_colour colourless
_exptl_crystal_density_diffrn 1.618
_exptl_crystal_density_method 'not measured'
_exptl_crystal_description block
_exptl_crystal_F_000 1280
_exptl_crystal_size_max 0.22
_exptl_crystal_size_mid 0.21
_exptl_crystal_size_min 0.17
_refine_diff_density_max 0.569
_refine_diff_density_min -0.305
_refine_diff_density_rms 0.051
_refine_ls_extinction_coef 0.0042(6)
_refine_ls_extinction_expression Fc^*^=kFc[1+0.001xFc^2^\l^3^/sin(2\q)]^-1/4^
_refine_ls_extinction_method SHELXL
_refine_ls_goodness_of_fit_ref 0.948
_refine_ls_hydrogen_treatment constr
_refine_ls_matrix_type full
_refine_ls_number_parameters 362
_refine_ls_number_reflns 4883
_refine_ls_number_restraints 0
_refine_ls_restrained_S_all 0.948
_refine_ls_R_factor_all 0.0695
_refine_ls_R_factor_gt 0.0401
_refine_ls_shift/su_max 0.000
_refine_ls_shift/su_mean 0.000
_refine_ls_structure_factor_coef Fsqd
_refine_ls_weighting_details 'calc w=1/[\s^2^(Fo^2^)+(0.0439P)^2^] where P=(Fo^2^+2Fc^2^)/3'
_refine_ls_weighting_scheme calc
_refine_ls_wR_factor_gt 0.0821
_refine_ls_wR_factor_ref 0.0903
_reflns_number_gt 3491
_reflns_number_total 4883
_reflns_threshold_expression I>2\s(I)
_cod_data_source_file om100776k_si_001.cif
_cod_data_source_block wa989_CCDC_787437
_cod_depositor_comments
;
The following automatic conversions were performed:

'_symmetry_cell_setting' value 'Monoclinic' changed to 'monoclinic'
according to /home/saulius/struct/CIF-dictionaries/cif_core.dic
dictionary named 'cif_core.dic' version 2.4.1 from 2010-06-29.

Automatic conversion script
Id: cif_fix_values 1715 2011-07-08 13:25:40Z adriana 
;
_cod_original_sg_symbol_H-M P21/n
_cod_database_code 4067022

loop_
_symmetry_equiv_pos_as_xyz
'x, y, z'
'-x+1/2, y+1/2, -z+1/2'
'-x, -y, -z'
'x-1/2, -y-1/2, z-1/2'

loop_
_atom_site_label
_atom_site_type_symbol
_atom_site_fract_x
_atom_site_fract_y
_atom_site_fract_z
_atom_site_U_iso_or_equiv
_atom_site_adp_type
_atom_site_occupancy
_atom_site_symmetry_multiplicity
_atom_site_calc_flag
_atom_site_refinement_flags
P1 P 0.46049(6) 0.57636(4) 0.25661(4) 0.02330(15) Uani 1 1 d .
C1 C 0.6139(2) 0.60235(16) 0.22799(14) 0.0255(5) Uani 1 1 d .
H1A H 0.6226 0.5913 0.1684 0.031 Uiso 1 1 calc R
H1B H 0.6328 0.6670 0.2396 0.031 Uiso 1 1 calc R
B1 B 0.7086(3) 0.53638(18) 0.28214(16) 0.0243(6) Uani 1 1 d .
S1 S 0.77579(6) 0.41255(4) 0.16094(4) 0.03455(17) Uani 1 1 d .
O1 O 0.79935(15) 0.48714(11) 0.22224(10) 0.0290(4) Uani 1 1 d .
O2 O 0.6620(2) 0.42116(17) 0.11630(15) 0.0640(7) Uani 1 1 d .
O3 O 0.8096(2) 0.32585(13) 0.19254(14) 0.0549(6) Uani 1 1 d .
C3 C 0.8923(3) 0.44333(18) 0.08882(15) 0.0365(6) Uani 1 1 d .
F31 F 0.89035(18) 0.38322(13) 0.02734(10) 0.0554(5) Uani 1 1 d .
F32 F 1.00268(16) 0.44118(13) 0.12404(11) 0.0552(5) Uani 1 1 d .
F33 F 0.8730(2) 0.52446(13) 0.05775(11) 0.0696(6) Uani 1 1 d .
C4 C 0.3527(2) 0.56511(17) 0.16507(15) 0.0323(6) Uani 1 1 d .
C41 C 0.3846(3) 0.6414(2) 0.10415(17) 0.0409(7) Uani 1 1 d .
H41A H 0.3704 0.7007 0.1296 0.061 Uiso 1 1 calc R
H41B H 0.3325 0.6356 0.0539 0.061 Uiso 1 1 calc R
H41C H 0.4710 0.6364 0.0903 0.061 Uiso 1 1 calc R
C42 C 0.3743(3) 0.4726(2) 0.12519(17) 0.0457(7) Uani 1 1 d .
H42A H 0.4607 0.4673 0.1113 0.069 Uiso 1 1 calc R
H42B H 0.3220 0.4670 0.0750 0.069 Uiso 1 1 calc R
H42C H 0.3540 0.4242 0.1638 0.069 Uiso 1 1 calc R
C43 C 0.2173(3) 0.5733(2) 0.18637(18) 0.0423(7) Uani 1 1 d .
H43A H 0.2031 0.6326 0.2117 0.063 Uiso 1 1 calc R
H43B H 0.1968 0.5250 0.2250 0.063 Uiso 1 1 calc R
H43C H 0.1654 0.5674 0.1360 0.063 Uiso 1 1 calc R
C5 C 0.4096(2) 0.65792(16) 0.33563(15) 0.0303(5) Uani 1 1 d .
C51 C 0.3004(3) 0.6211(2) 0.38221(18) 0.0417(7) Uani 1 1 d .
H51A H 0.3225 0.5625 0.4073 0.063 Uiso 1 1 calc R
H51B H 0.2297 0.6131 0.3437 0.063 Uiso 1 1 calc R
H51C H 0.2792 0.6642 0.4253 0.063 Uiso 1 1 calc R
C52 C 0.5181(3) 0.67000(18) 0.39845(15) 0.0348(6) Uani 1 1 d .
H52A H 0.5386 0.6113 0.4239 0.052 Uiso 1 1 calc R
H52B H 0.4952 0.7131 0.4411 0.052 Uiso 1 1 calc R
H52C H 0.5895 0.6933 0.3703 0.052 Uiso 1 1 calc R
C53 C 0.3782(3) 0.75017(17) 0.29612(18) 0.0398(6) Uani 1 1 d .
H53A H 0.3092 0.7429 0.2562 0.060 Uiso 1 1 calc R
H53B H 0.4498 0.7733 0.2680 0.060 Uiso 1 1 calc R
H53C H 0.3556 0.7932 0.3389 0.060 Uiso 1 1 calc R
C11 C 0.6229(2) 0.45926(15) 0.32211(13) 0.0250(5) Uani 1 1 d .
C12 C 0.4959(2) 0.47027(15) 0.30826(13) 0.0245(5) Uani 1 1 d .
C13 C 0.4144(2) 0.40530(16) 0.33565(14) 0.0297(5) Uani 1 1 d .
C14 C 0.4574(3) 0.32941(16) 0.37715(14) 0.0327(6) Uani 1 1 d .
C15 C 0.5809(3) 0.31758(16) 0.39120(14) 0.0312(6) Uani 1 1 d .
C16 C 0.6627(2) 0.38203(16) 0.36383(14) 0.0280(5) Uani 1 1 d .
F13 F 0.29248(14) 0.41371(11) 0.32159(10) 0.0422(4) Uani 1 1 d .
F14 F 0.37862(17) 0.26647(10) 0.40330(10) 0.0476(4) Uani 1 1 d .
F15 F 0.62265(16) 0.24337(9) 0.43176(9) 0.0414(4) Uani 1 1 d .
F16 F 0.78274(15) 0.36768(10) 0.37932(9) 0.0415(4) Uani 1 1 d .
C21 C 0.8051(2) 0.59181(15) 0.34207(13) 0.0241(5) Uani 1 1 d .
C22 C 0.8864(2) 0.65233(15) 0.30726(14) 0.0263(5) Uani 1 1 d .
C23 C 0.9722(2) 0.70232(16) 0.35117(16) 0.0300(5) Uani 1 1 d .
C24 C 0.9810(2) 0.69422(17) 0.43624(16) 0.0322(6) Uani 1 1 d .
C25 C 0.9039(3) 0.63638(18) 0.47395(14) 0.0326(6) Uani 1 1 d .
C26 C 0.8179(2) 0.58740(17) 0.42750(14) 0.0290(5) Uani 1 1 d .
F22 F 0.88199(14) 0.66439(10) 0.22449(8) 0.0354(4) Uani 1 1 d .
F23 F 1.04859(14) 0.75937(10) 0.31244(10) 0.0433(4) Uani 1 1 d .
F24 F 1.06543(15) 0.74286(12) 0.47961(10) 0.0479(4) Uani 1 1 d .
F25 F 0.91137(17) 0.62706(13) 0.55664(9) 0.0508(5) Uani 1 1 d .
F26 F 0.74362(15) 0.53249(11) 0.47024(8) 0.0414(4) Uani 1 1 d .

loop_
_atom_site_aniso_label
_atom_site_aniso_U_11
_atom_site_aniso_U_22
_atom_site_aniso_U_33
_atom_site_aniso_U_23
_atom_site_aniso_U_13
_atom_site_aniso_U_12
P1 0.0244(3) 0.0220(3) 0.0233(3) 0.0033(2) -0.0008(2) -0.0022(3)
C1 0.0276(13) 0.0251(12) 0.0239(11) 0.0030(9) 0.0011(9) -0.0027(10)
B1 0.0270(15) 0.0248(13) 0.0212(12) 0.0013(11) 0.0027(10) -0.0007(11)
S1 0.0314(4) 0.0322(3) 0.0405(4) -0.0105(3) 0.0071(3) -0.0039(3)
O1 0.0285(10) 0.0291(9) 0.0295(8) -0.0069(7) 0.0033(7) -0.0013(7)
O2 0.0333(12) 0.0863(17) 0.0719(15) -0.0451(13) -0.0060(10) 0.0034(12)
O3 0.0738(16) 0.0258(10) 0.0676(14) -0.0007(9) 0.0335(12) -0.0011(10)
C3 0.0434(17) 0.0372(15) 0.0294(14) -0.0011(11) 0.0046(12) 0.0005(12)
F31 0.0617(12) 0.0686(12) 0.0366(9) -0.0175(8) 0.0096(8) 0.0014(9)
F32 0.0335(10) 0.0765(13) 0.0558(10) -0.0038(9) 0.0064(8) -0.0129(9)
F33 0.1096(18) 0.0493(11) 0.0516(11) 0.0179(9) 0.0240(11) 0.0128(11)
C4 0.0319(14) 0.0353(14) 0.0292(12) 0.0039(11) -0.0064(10) -0.0023(11)
C41 0.0380(16) 0.0485(17) 0.0356(14) 0.0150(13) -0.0092(12) -0.0037(13)
C42 0.0501(19) 0.0448(16) 0.0409(16) -0.0080(13) -0.0159(13) 0.0030(14)
C43 0.0317(15) 0.0460(16) 0.0483(16) 0.0098(13) -0.0094(12) -0.0055(13)
C5 0.0300(14) 0.0275(13) 0.0338(13) 0.0015(10) 0.0054(10) 0.0016(11)
C51 0.0368(16) 0.0456(16) 0.0436(16) -0.0011(13) 0.0134(13) -0.0042(13)
C52 0.0377(16) 0.0358(14) 0.0310(13) -0.0052(11) 0.0035(11) -0.0010(12)
C53 0.0409(16) 0.0291(13) 0.0494(16) 0.0003(12) 0.0035(13) 0.0046(12)
C11 0.0323(14) 0.0221(11) 0.0207(11) -0.0009(9) 0.0010(9) 0.0002(10)
C12 0.0301(13) 0.0217(11) 0.0216(11) 0.0006(9) -0.0004(9) -0.0046(10)
C13 0.0334(14) 0.0305(13) 0.0248(12) -0.0001(10) -0.0028(10) -0.0089(11)
C14 0.0492(18) 0.0224(12) 0.0265(12) 0.0019(10) -0.0002(11) -0.0146(11)
C15 0.0539(18) 0.0196(12) 0.0198(11) 0.0025(9) -0.0026(11) 0.0007(11)
C16 0.0326(14) 0.0268(12) 0.0243(12) 0.0021(10) -0.0002(10) 0.0020(10)
F13 0.0332(9) 0.0430(9) 0.0500(9) 0.0116(7) -0.0045(7) -0.0149(7)
F14 0.0617(11) 0.0330(8) 0.0478(9) 0.0140(7) -0.0025(8) -0.0243(8)
F15 0.0713(12) 0.0229(7) 0.0298(7) 0.0087(6) -0.0005(7) 0.0036(7)
F16 0.0397(10) 0.0401(9) 0.0445(9) 0.0126(7) -0.0035(7) 0.0093(7)
C21 0.0249(12) 0.0236(11) 0.0237(11) 0.0012(9) -0.0013(9) 0.0038(10)
C22 0.0299(14) 0.0242(12) 0.0248(12) 0.0000(9) 0.0014(10) 0.0028(10)
C23 0.0267(13) 0.0241(12) 0.0394(14) -0.0013(10) 0.0054(11) -0.0023(10)
C24 0.0273(14) 0.0348(13) 0.0341(13) -0.0099(11) -0.0050(10) -0.0008(11)
C25 0.0343(15) 0.0401(14) 0.0231(12) -0.0036(10) -0.0006(10) 0.0007(11)
C26 0.0296(13) 0.0309(13) 0.0266(12) 0.0024(10) 0.0021(10) -0.0003(11)
F22 0.0442(9) 0.0375(8) 0.0247(7) 0.0051(6) 0.0032(6) -0.0107(7)
F23 0.0398(9) 0.0403(9) 0.0501(9) -0.0021(7) 0.0081(7) -0.0164(7)
F24 0.0391(9) 0.0572(10) 0.0468(9) -0.0187(8) -0.0049(7) -0.0119(8)
F25 0.0564(11) 0.0728(12) 0.0226(8) -0.0048(7) -0.0053(7) -0.0120(9)
F26 0.0494(10) 0.0510(9) 0.0238(7) 0.0080(7) 0.0018(6) -0.0149(8)

loop_
_atom_type_symbol
_atom_type_description
_atom_type_scat_dispersion_real
_atom_type_scat_dispersion_imag
_atom_type_scat_source
C C 0.0033 0.0016 'International Tables Vol C Tables 4.2.6.8 and 6.1.1.4'
H H 0.0000 0.0000 'International Tables Vol C Tables 4.2.6.8 and 6.1.1.4'
B B 0.0013 0.0007 'International Tables Vol C Tables 4.2.6.8 and 6.1.1.4'
F F 0.0171 0.0103 'International Tables Vol C Tables 4.2.6.8 and 6.1.1.4'
O O 0.0106 0.0060 'International Tables Vol C Tables 4.2.6.8 and 6.1.1.4'
P P 0.1023 0.0942 'International Tables Vol C Tables 4.2.6.8 and 6.1.1.4'
S S 0.1246 0.1234 'International Tables Vol C Tables 4.2.6.8 and 6.1.1.4'

loop_
_geom_angle_atom_site_label_1
_geom_angle_atom_site_label_2
_geom_angle_atom_site_label_3
_geom_angle
C1 P1 C12 96.93(11)
C1 P1 C5 110.36(11)
C12 P1 C5 107.52(11)
C1 P1 C4 112.07(11)
C12 P1 C4 114.19(11)
C5 P1 C4 114.39(12)
B1 C1 P1 107.85(15)
B1 C1 H1A 110.1
P1 C1 H1A 110.1
B1 C1 H1B 110.1
P1 C1 H1B 110.1
H1A C1 H1B 108.4
O1 B1 C11 107.96(18)
O1 B1 C21 101.10(18)
C11 B1 C21 118.73(19)
O1 B1 C1 109.47(18)
C11 B1 C1 105.5(2)
C21 B1 C1 113.68(19)
O2 S1 O3 118.39(16)
O2 S1 O1 113.48(12)
O3 S1 O1 112.52(12)
O2 S1 C3 105.48(15)
O3 S1 C3 106.21(13)
O1 S1 C3 98.07(11)
S1 O1 B1 130.32(15)
F33 C3 F32 108.7(2)
F33 C3 F31 108.5(2)
F32 C3 F31 107.4(2)
F33 C3 S1 111.7(2)
F32 C3 S1 111.35(18)
F31 C3 S1 109.04(19)
C42 C4 C43 109.3(2)
C42 C4 C41 109.5(2)
C43 C4 C41 109.3(2)
C42 C4 P1 108.32(18)
C43 C4 P1 113.20(18)
C41 C4 P1 107.23(18)
C4 C41 H41A 109.5
C4 C41 H41B 109.5
H41A C41 H41B 109.5
C4 C41 H41C 109.5
H41A C41 H41C 109.5
H41B C41 H41C 109.5
C4 C42 H42A 109.5
C4 C42 H42B 109.5
H42A C42 H42B 109.5
C4 C42 H42C 109.5
H42A C42 H42C 109.5
H42B C42 H42C 109.5
C4 C43 H43A 109.5
C4 C43 H43B 109.5
H43A C43 H43B 109.5
C4 C43 H43C 109.5
H43A C43 H43C 109.5
H43B C43 H43C 109.5
C53 C5 C51 110.7(2)
C53 C5 C52 109.1(2)
C51 C5 C52 107.7(2)
C53 C5 P1 110.48(17)
C51 C5 P1 111.79(18)
C52 C5 P1 106.89(17)
C5 C51 H51A 109.5
C5 C51 H51B 109.5
H51A C51 H51B 109.5
C5 C51 H51C 109.5
H51A C51 H51C 109.5
H51B C51 H51C 109.5
C5 C52 H52A 109.5
C5 C52 H52B 109.5
H52A C52 H52B 109.5
C5 C52 H52C 109.5
H52A C52 H52C 109.5
H52B C52 H52C 109.5
C5 C53 H53A 109.5
C5 C53 H53B 109.5
H53A C53 H53B 109.5
C5 C53 H53C 109.5
H53A C53 H53C 109.5
H53B C53 H53C 109.5
C16 C11 C12 117.5(2)
C16 C11 B1 126.6(2)
C12 C11 B1 115.8(2)
C13 C12 C11 120.5(2)
C13 C12 P1 128.0(2)
C11 C12 P1 111.43(16)
F13 C13 C14 118.2(2)
F13 C13 C12 121.4(2)
C14 C13 C12 120.4(2)
F14 C14 C15 119.8(2)
F14 C14 C13 120.3(3)
C15 C14 C13 119.9(2)
F15 C15 C14 119.8(2)
F15 C15 C16 120.2(3)
C14 C15 C16 120.0(2)
F16 C16 C11 120.4(2)
F16 C16 C15 117.8(2)
C11 C16 C15 121.8(2)
C22 C21 C26 113.3(2)
C22 C21 B1 119.0(2)
C26 C21 B1 127.7(2)
F22 C22 C23 116.3(2)
F22 C22 C21 119.3(2)
C23 C22 C21 124.4(2)
F23 C23 C22 120.7(2)
F23 C23 C24 119.8(2)
C22 C23 C24 119.5(2)
F24 C24 C25 121.3(2)
F24 C24 C23 119.8(2)
C25 C24 C23 118.9(2)
F25 C25 C24 119.9(2)
F25 C25 C26 120.2(2)
C24 C25 C26 119.9(2)
F26 C26 C25 115.9(2)
F26 C26 C21 120.1(2)
C25 C26 C21 124.0(2)

loop_
_geom_bond_atom_site_label_1
_geom_bond_atom_site_label_2
_geom_bond_distance
P1 C1 1.794(2)
P1 C12 1.807(2)
P1 C5 1.858(2)
P1 C4 1.866(3)
C1 B1 1.646(4)
C1 H1A 0.9900
C1 H1B 0.9900
B1 O1 1.589(3)
B1 C11 1.622(3)
B1 C21 1.625(4)
S1 O2 1.418(2)
S1 O3 1.419(2)
S1 O1 1.4979(17)
S1 C3 1.819(3)
C3 F33 1.310(3)
C3 F32 1.312(3)
C3 F31 1.334(3)
C4 C42 1.530(4)
C4 C43 1.534(4)
C4 C41 1.546(4)
C41 H41A 0.9800
C41 H41B 0.9800
C41 H41C 0.9800
C42 H42A 0.9800
C42 H42B 0.9800
C42 H42C 0.9800
C43 H43A 0.9800
C43 H43B 0.9800
C43 H43C 0.9800
C5 C53 1.535(3)
C5 C51 1.535(3)
C5 C52 1.541(4)
C51 H51A 0.9800
C51 H51B 0.9800
C51 H51C 0.9800
C52 H52A 0.9800
C52 H52B 0.9800
C52 H52C 0.9800
C53 H53A 0.9800
C53 H53B 0.9800
C53 H53C 0.9800
C11 C16 1.384(3)
C11 C12 1.403(3)
C12 C13 1.390(3)
C13 F13 1.345(3)
C13 C14 1.377(4)
C14 F14 1.343(3)
C14 C15 1.368(4)
C15 F15 1.345(3)
C15 C16 1.386(4)
C16 F16 1.339(3)
C21 C22 1.392(3)
C21 C26 1.391(3)
C22 F22 1.356(3)
C22 C23 1.369(4)
C23 F23 1.355(3)
C23 C24 1.387(4)
C24 F24 1.343(3)
C24 C25 1.359(4)
C25 F25 1.350(3)
C25 C26 1.383(4)
C26 F26 1.355(3)

loop_
_geom_torsion_atom_site_label_1
_geom_torsion_atom_site_label_2
_geom_torsion_atom_site_label_3
_geom_torsion_atom_site_label_4
_geom_torsion
C12 P1 C1 B1 -15.03(17)
C5 P1 C1 B1 96.60(17)
C4 P1 C1 B1 -134.67(16)
P1 C1 B1 O1 129.26(16)
P1 C1 B1 C11 13.3(2)
P1 C1 B1 C21 -118.52(18)
O2 S1 O1 B1 39.7(2)
O3 S1 O1 B1 -98.1(2)
C3 S1 O1 B1 150.5(2)
C11 B1 O1 S1 42.8(3)
C21 B1 O1 S1 168.13(16)
C1 B1 O1 S1 -71.6(2)
O2 S1 C3 F33 55.9(2)
O3 S1 C3 F33 -177.6(2)
O1 S1 C3 F33 -61.2(2)
O2 S1 C3 F32 177.70(19)
O3 S1 C3 F32 -55.8(2)
O1 S1 C3 F32 60.5(2)
O2 S1 C3 F31 -64.0(2)
O3 S1 C3 F31 62.4(2)
O1 S1 C3 F31 178.80(18)
C1 P1 C4 C42 77.0(2)
C12 P1 C4 C42 -32.0(2)
C5 P1 C4 C42 -156.47(19)
C1 P1 C4 C43 -161.66(18)
C12 P1 C4 C43 89.4(2)
C5 P1 C4 C43 -35.1(2)
C1 P1 C4 C41 -41.1(2)
C12 P1 C4 C41 -150.04(18)
C5 P1 C4 C41 85.5(2)
C1 P1 C5 C53 75.2(2)
C12 P1 C5 C53 179.82(18)
C4 P1 C5 C53 -52.2(2)
C1 P1 C5 C51 -160.96(19)
C12 P1 C5 C51 -56.4(2)
C4 P1 C5 C51 71.6(2)
C1 P1 C5 C52 -43.39(19)
C12 P1 C5 C52 61.21(19)
C4 P1 C5 C52 -170.85(16)
O1 B1 C11 C16 54.0(3)
C21 B1 C11 C16 -60.1(3)
C1 B1 C11 C16 171.0(2)
O1 B1 C11 C12 -122.0(2)
C21 B1 C11 C12 123.9(2)
C1 B1 C11 C12 -5.0(3)
C16 C11 C12 C13 -0.2(3)
B1 C11 C12 C13 176.3(2)
C16 C11 C12 P1 177.87(17)
B1 C11 C12 P1 -5.7(3)
C1 P1 C12 C13 -169.5(2)
C5 P1 C12 C13 76.6(2)
C4 P1 C12 C13 -51.5(2)
C1 P1 C12 C11 12.71(18)
C5 P1 C12 C11 -101.24(18)
C4 P1 C12 C11 130.71(17)
C11 C12 C13 F13 -178.7(2)
P1 C12 C13 F13 3.7(3)
C11 C12 C13 C14 0.3(3)
P1 C12 C13 C14 -177.34(19)
F13 C13 C14 F14 -0.7(3)
C12 C13 C14 F14 -179.7(2)
F13 C13 C14 C15 178.7(2)
C12 C13 C14 C15 -0.3(4)
F14 C14 C15 F15 -0.6(3)
C13 C14 C15 F15 180.0(2)
F14 C14 C15 C16 179.5(2)
C13 C14 C15 C16 0.1(4)
C12 C11 C16 F16 -179.7(2)
B1 C11 C16 F16 4.3(4)
C12 C11 C16 C15 0.0(3)
B1 C11 C16 C15 -176.0(2)
F15 C15 C16 F16 -0.1(3)
C14 C15 C16 F16 179.7(2)
F15 C15 C16 C11 -179.8(2)
C14 C15 C16 C11 0.0(4)
O1 B1 C21 C22 56.7(3)
C11 B1 C21 C22 174.4(2)
C1 B1 C21 C22 -60.5(3)
O1 B1 C21 C26 -123.8(2)
C11 B1 C21 C26 -6.0(4)
C1 B1 C21 C26 119.0(3)
C26 C21 C22 F22 -178.8(2)
B1 C21 C22 F22 0.8(3)
C26 C21 C22 C23 0.9(3)
B1 C21 C22 C23 -179.5(2)
F22 C22 C23 F23 -0.8(3)
C21 C22 C23 F23 179.5(2)
F22 C22 C23 C24 179.3(2)
C21 C22 C23 C24 -0.4(4)
F23 C23 C24 F24 -0.1(4)
C22 C23 C24 F24 179.7(2)
F23 C23 C24 C25 -179.8(2)
C22 C23 C24 C25 0.1(4)
F24 C24 C25 F25 0.0(4)
C23 C24 C25 F25 179.6(2)
F24 C24 C25 C26 179.9(2)
C23 C24 C25 C26 -0.5(4)
F25 C25 C26 F26 0.9(4)
C24 C25 C26 F26 -179.0(2)
F25 C25 C26 C21 -179.0(2)
C24 C25 C26 C21 1.1(4)
C22 C21 C26 F26 178.9(2)
B1 C21 C26 F26 -0.7(4)
C22 C21 C26 C25 -1.3(4)
B1 C21 C26 C25 179.2(2)
